data_2212888
loop_
_publ_author_name
'Ali, Hapipah M.'
'Yusnita, Juahir'
'Wan Jefrey, Basirun'
'Ng, Seik Weng'

_publ_section_title
;
 2'-(1<i>H</i>-Indol-3-ylmethylene)benzenesulfonohydrazide
;
_journal_coeditor_code HB2309
_journal_issue 4
_journal_name_full 'Acta Crystallographica Section E'
_journal_page_first o1621
_journal_page_last o1622
_journal_paper_doi 10.1107/S1600536807009518
_journal_volume 63
_journal_year 2007
_chemical_formula_iupac 'C15 H13 N3 O2 S'
_chemical_formula_moiety 'C15 H13 N3 O2 S'
_chemical_formula_sum 'C15 H13 N3 O2 S'
_chemical_formula_weight 299.34
_chemical_name_systematic
;
2'-(1<i>H</i>-Indol-3-ylmethylene)benzenesulfonohydrazide
;
_space_group_IT_number 29
_symmetry_cell_setting orthorhombic
_symmetry_space_group_name_Hall 'P 2c -2ac'
_symmetry_space_group_name_H-M 'P c a 21'
_atom_sites_solution_hydrogens geom
_atom_sites_solution_primary direct
_atom_sites_solution_secondary difmap
_audit_creation_method SHELXL-97
_cell_angle_alpha 90.00
_cell_angle_beta 90.00
_cell_angle_gamma 90.00
_cell_formula_units_Z 4
_cell_length_a 15.9617(3)
_cell_length_b 9.5265(2)
_cell_length_c 9.3697(2)
_cell_measurement_reflns_used 5770
_cell_measurement_temperature 173(2)
_cell_measurement_theta_max 34.3
_cell_measurement_theta_min 2.1
_cell_volume 1424.75(5)
_computing_cell_refinement 'SAINT (Bruker, 2004)'
_computing_data_collection 'APEXII (Bruker, 2004)'
_computing_data_reduction SAINT
_computing_molecular_graphics 'X-SEED (Barbour, 2001)'
_computing_publication_material SHELXL97
_computing_structure_refinement 'SHELXL97 (Sheldrick, 1997)'
_computing_structure_solution 'SHELXS97 (Sheldrick, 1997)'
_diffrn_ambient_temperature 173(2)
_diffrn_measured_fraction_theta_full 0.999
_diffrn_measured_fraction_theta_max 0.999
_diffrn_measurement_device_type 'Bruker APEXII'
_diffrn_measurement_method '\f and \w'
_diffrn_radiation_monochromator graphite
_diffrn_radiation_source 'medium-focus sealed tube'
_diffrn_radiation_type MoK\a
_diffrn_radiation_wavelength 0.71073
_diffrn_reflns_av_R_equivalents 0.020
_diffrn_reflns_av_sigmaI/netI 0.018
_diffrn_reflns_limit_h_max 20
_diffrn_reflns_limit_h_min -19
_diffrn_reflns_limit_k_max 12
_diffrn_reflns_limit_k_min -12
_diffrn_reflns_limit_l_max 12
_diffrn_reflns_limit_l_min -12
_diffrn_reflns_number 12134
_diffrn_reflns_theta_full 27.50
_diffrn_reflns_theta_max 27.5
_diffrn_reflns_theta_min 2.1
_diffrn_standards_decay_% 0
_diffrn_standards_interval_count 0
_diffrn_standards_interval_time 0
_diffrn_standards_number 0
_exptl_absorpt_coefficient_mu 0.235
_exptl_absorpt_correction_T_max 0.946
_exptl_absorpt_correction_T_min 0.816
_exptl_absorpt_correction_type multi-scan
_exptl_absorpt_process_details '(SADABS; Sheldrick, 1996)'
_exptl_crystal_colour 'Faint yellow'
_exptl_crystal_density_diffrn 1.396
_exptl_crystal_density_method 'not measured'
_exptl_crystal_description Block
_exptl_crystal_F_000 624
_exptl_crystal_size_max 0.50
_exptl_crystal_size_mid 0.24
_exptl_crystal_size_min 0.24
_refine_diff_density_max 0.262
_refine_diff_density_min -0.240
_refine_ls_abs_structure_details 'Flack (1983), 1517 Friedel pairs'
_refine_ls_abs_structure_Flack 0.01(5)
_refine_ls_extinction_method none
_refine_ls_goodness_of_fit_ref 1.072
_refine_ls_hydrogen_treatment mixed
_refine_ls_matrix_type full
_refine_ls_number_parameters 198
_refine_ls_number_reflns 3256
_refine_ls_number_restraints 3
_refine_ls_restrained_S_all 1.072
_refine_ls_R_factor_all 0.0254
_refine_ls_R_factor_gt 0.0247
_refine_ls_shift/su_max 0.001
_refine_ls_shift/su_mean 0.000
_refine_ls_structure_factor_coef Fsqd
_refine_ls_weighting_details 'calc w=1/[\s^2^(Fo^2^)+(0.0533P)^2^+0.1391P] where P=(Fo^2^+2Fc^2^)/3'
_refine_ls_weighting_scheme calc
_refine_ls_wR_factor_gt 0.0730
_refine_ls_wR_factor_ref 0.0737
_reflns_number_gt 3183
_reflns_number_total 3256
_reflns_threshold_expression I>2\s(I)
_cod_data_source_file hb2309.cif
_cod_data_source_block I
_cod_depositor_comments
;
The following automatic conversions were performed:
'_symmetry_cell_setting' value 'Orthorhombic' changed to 'orthorhombic'
according to '/home/saulius/struct/CIF-dictionaries/cif_core.dic'
dictionary named 'cif_core.dic' version 2.4.1 from 2010-06-29.

Automatic conversion script
Id: cif_fix_enum 1527 2010-12-29 10:47:43Z saulius 

The following automatic conversions were performed:

'_symmetry_cell_setting' value 'Orthorhombic' changed to
'orthorhombic' according to
/home/saulius/struct/CIF-dictionaries/cif_core.dic dictionary named
'cif_core.dic' version 2.4.1 from 2010-06-29.

Automatic conversion script
Id: cif_fix_values 1715 2011-07-08 13:25:40Z adriana 
;
_cod_database_code 2212888
_cod_database_fobs_code 2212888

loop_
_symmetry_equiv_pos_as_xyz
'x, y, z'
'-x, -y, z+1/2'
'x+1/2, -y, z'
'-x+1/2, y, z+1/2'

loop_
_atom_site_type_symbol
_atom_site_label
_atom_site_fract_x
_atom_site_fract_y
_atom_site_fract_z
_atom_site_U_iso_or_equiv
_atom_site_adp_type
_atom_site_calc_flag
_atom_site_refinement_flags
_atom_site_occupancy
S S1 0.794841(15) 0.59999(3) 0.50000(3) 0.01731(9) Uani d . 1
O O1 0.82604(6) 0.66410(11) 0.37143(10) 0.0259(2) Uani d . 1
O O2 0.71381(5) 0.53418(10) 0.49768(13) 0.02458(19) Uani d . 1
N N1 1.03122(7) 1.02907(13) 0.96877(12) 0.0242(3) Uani d D 1
H H1N 1.0492(11) 1.0942(15) 1.0216(18) 0.028(4) Uiso d D 1
N N2 0.86493(6) 0.77689(11) 0.66348(12) 0.0178(2) Uani d . 1
N N3 0.78616(6) 0.72470(12) 0.62158(12) 0.0185(2) Uani d D 1
H H3N 0.7509(11) 0.7003(19) 0.6860(18) 0.034(5) Uiso d D 1
C C1 0.87148(7) 0.48342(12) 0.56371(14) 0.0180(2) Uani d . 1
C C2 0.85550(9) 0.41101(14) 0.68954(16) 0.0236(3) Uani d . 1
H H2 0.8037 0.4222 0.7381 0.028 Uiso calc R 1
C C3 0.91692(10) 0.32175(16) 0.74303(17) 0.0314(3) Uani d . 1
H H3 0.9067 0.2702 0.8280 0.038 Uiso calc R 1
C C4 0.99289(9) 0.30771(16) 0.6729(2) 0.0326(3) Uani d . 1
H H4 1.0345 0.2464 0.7101 0.039 Uiso calc R 1
C C5 1.00858(9) 0.38243(15) 0.54905(19) 0.0315(3) Uani d . 1
H H5 1.0612 0.3734 0.5024 0.038 Uiso calc R 1
C C6 0.94742(8) 0.47102(13) 0.49242(17) 0.0249(3) Uani d . 1
H H6 0.9575 0.5218 0.4069 0.030 Uiso calc R 1
C C7 0.86688(8) 0.83770(13) 0.78553(14) 0.0189(2) Uani d . 1
H H7 0.8171 0.8453 0.8405 0.023 Uiso calc R 1
C C8 0.94934(8) 0.99354(14) 0.94633(15) 0.0223(3) Uani d . 1
H H8 0.9029 1.0314 0.9967 0.027 Uiso calc R 1
C C9 0.94426(8) 0.89463(12) 0.83970(14) 0.0188(2) Uani d . 1
C C10 1.02890(8) 0.86306(13) 0.79651(14) 0.0181(2) Uani d . 1
C C11 1.06579(8) 0.76598(13) 0.70294(14) 0.0213(3) Uani d . 1
H H11 1.0321 0.7028 0.6494 0.026 Uiso calc R 1
C C12 1.15228(9) 0.76409(15) 0.69025(17) 0.0282(3) Uani d . 1
H H12 1.1779 0.7001 0.6259 0.034 Uiso calc R 1
C C13 1.20261(8) 0.85529(17) 0.7711(2) 0.0337(4) Uani d . 1
H H13 1.2617 0.8524 0.7594 0.040 Uiso calc R 1
C C14 1.16827(9) 0.94908(16) 0.86726(18) 0.0306(3) Uani d . 1
H H14 1.2024 1.0098 0.9228 0.037 Uiso calc R 1
C C15 1.08119(8) 0.95049(13) 0.87898(15) 0.0221(3) Uani d . 1

loop_
_atom_site_aniso_label
_atom_site_aniso_U_11
_atom_site_aniso_U_22
_atom_site_aniso_U_33
_atom_site_aniso_U_12
_atom_site_aniso_U_13
_atom_site_aniso_U_23
S1 0.01470(14) 0.02269(14) 0.01454(14) -0.00186(9) -0.00156(11) -0.00021(12)
O1 0.0262(5) 0.0349(5) 0.0167(4) -0.0013(4) -0.0003(4) 0.0040(4)
O2 0.0163(4) 0.0296(4) 0.0278(5) -0.0046(3) -0.0061(4) -0.0027(5)
N1 0.0235(5) 0.0236(5) 0.0256(7) -0.0026(4) -0.0019(4) -0.0092(4)
N2 0.0155(4) 0.0178(5) 0.0202(5) -0.0023(4) -0.0018(4) 0.0021(4)
N3 0.0147(5) 0.0218(5) 0.0190(5) -0.0014(4) 0.0012(4) -0.0014(4)
C1 0.0147(5) 0.0203(5) 0.0191(6) -0.0004(4) -0.0025(4) -0.0033(5)
C2 0.0209(6) 0.0274(6) 0.0224(6) -0.0006(5) -0.0018(5) 0.0004(5)
C3 0.0340(8) 0.0298(7) 0.0304(8) 0.0014(6) -0.0107(6) 0.0039(6)
C4 0.0275(7) 0.0263(7) 0.0440(9) 0.0060(5) -0.0148(6) -0.0098(7)
C5 0.0189(6) 0.0302(7) 0.0454(9) 0.0022(5) 0.0012(6) -0.0157(6)
C6 0.0208(5) 0.0271(6) 0.0270(6) -0.0024(5) 0.0038(6) -0.0070(6)
C7 0.0183(5) 0.0183(5) 0.0202(6) 0.0011(4) 0.0018(5) 0.0004(4)
C8 0.0220(6) 0.0223(6) 0.0226(6) -0.0006(5) 0.0001(5) -0.0031(5)
C9 0.0196(6) 0.0182(5) 0.0185(6) -0.0010(4) 0.0004(5) -0.0002(4)
C10 0.0196(6) 0.0167(5) 0.0182(6) -0.0002(4) -0.0009(4) 0.0019(5)
C11 0.0253(6) 0.0181(5) 0.0206(6) 0.0021(5) -0.0011(5) -0.0008(5)
C12 0.0259(6) 0.0262(6) 0.0324(7) 0.0070(5) 0.0023(6) -0.0027(6)
C13 0.0198(7) 0.0352(8) 0.0460(10) 0.0022(5) 0.0006(6) -0.0042(7)
C14 0.0218(6) 0.0297(7) 0.0403(8) -0.0031(5) -0.0023(6) -0.0070(6)
C15 0.0230(6) 0.0199(6) 0.0234(6) -0.0012(5) -0.0015(5) -0.0022(5)

loop_
_atom_type_symbol
_atom_type_description
_atom_type_scat_dispersion_real
_atom_type_scat_dispersion_imag
_atom_type_scat_source
C C 0.0033 0.0016 'International Tables Vol C Tables 4.2.6.8 and 6.1.1.4'
H H 0.0000 0.0000 'International Tables Vol C Tables 4.2.6.8 and 6.1.1.4'
N N 0.0061 0.0033 'International Tables Vol C Tables 4.2.6.8 and 6.1.1.4'
O O 0.0106 0.0060 'International Tables Vol C Tables 4.2.6.8 and 6.1.1.4'
S S 0.1246 0.1234 'International Tables Vol C Tables 4.2.6.8 and 6.1.1.4'

loop_
_geom_angle_atom_site_label_1
_geom_angle_atom_site_label_2
_geom_angle_atom_site_label_3
_geom_angle
O2 S1 O1 118.92(6)
O2 S1 N3 104.40(6)
O1 S1 N3 107.52(6)
O2 S1 C1 110.85(6)
O1 S1 C1 108.16(6)
N3 S1 C1 106.19(6)
C8 N1 C15 108.94(11)
C8 N1 H1N 126.7(12)
C15 N1 H1N 124.0(13)
C7 N2 N3 115.46(11)
N2 N3 S1 111.80(8)
N2 N3 H3N 119.1(14)
S1 N3 H3N 110.2(13)
C6 C1 C2 121.73(12)
C6 C1 S1 119.87(10)
C2 C1 S1 118.32(10)
C1 C2 C3 118.67(13)
C1 C2 H2 120.7
C3 C2 H2 120.7
C4 C3 C2 120.33(15)
C4 C3 H3 119.8
C2 C3 H3 119.8
C5 C4 C3 120.41(13)
C5 C4 H4 119.8
C3 C4 H4 119.8
C4 C5 C6 120.21(14)
C4 C5 H5 119.9
C6 C5 H5 119.9
C1 C6 C5 118.63(15)
C1 C6 H6 120.7
C5 C6 H6 120.7
N2 C7 C9 120.32(12)
N2 C7 H7 119.8
C9 C7 H7 119.8
N1 C8 C9 109.74(12)
N1 C8 H8 125.1
C9 C8 H8 125.1
C8 C9 C7 124.33(12)
C8 C9 C10 106.95(12)
C7 C9 C10 128.72(11)
C11 C10 C15 118.90(11)
C11 C10 C9 134.88(12)
C15 C10 C9 106.11(11)
C12 C11 C10 118.68(12)
C12 C11 H11 120.7
C10 C11 H11 120.7
C11 C12 C13 121.02(13)
C11 C12 H12 119.5
C13 C12 H12 119.5
C14 C13 C12 121.63(13)
C14 C13 H13 119.2
C12 C13 H13 119.2
C13 C14 C15 116.92(13)
C13 C14 H14 121.5
C15 C14 H14 121.5
N1 C15 C14 129.00(13)
N1 C15 C10 108.21(11)
C14 C15 C10 122.77(13)

loop_
_geom_bond_atom_site_label_1
_geom_bond_atom_site_label_2
_geom_bond_distance
S1 O2 1.4375(8)
S1 O1 1.4395(10)
S1 N3 1.6518(11)
S1 C1 1.7567(12)
N1 C8 1.3663(17)
N1 C15 1.3800(17)
N1 H1n 0.840(10)
N2 C7 1.2823(17)
N2 N3 1.4079(14)
N3 H3n 0.860(10)
C1 C6 1.3891(17)
C1 C2 1.3895(19)
C2 C3 1.391(2)
C2 H2 0.9500
C3 C4 1.386(2)
C3 H3 0.9500
C4 C5 1.384(3)
C4 H4 0.9500
C5 C6 1.395(2)
C5 H5 0.9500
C6 H6 0.9500
C7 C9 1.4413(17)
C7 H7 0.9500
C8 C9 1.3757(18)
C8 H8 0.9500
C9 C10 1.4420(17)
C10 C11 1.4038(18)
C10 C15 1.4097(17)
C11 C12 1.3858(19)
C11 H11 0.9500
C12 C13 1.405(2)
C12 H12 0.9500
C13 C14 1.382(2)
C13 H13 0.9500
C14 C15 1.3944(19)
C14 H14 0.9500

loop_
_geom_hbond_atom_site_label_D
_geom_hbond_atom_site_label_H
_geom_hbond_atom_site_label_A
_geom_hbond_site_symmetry_A
_geom_hbond_distance_DH
_geom_hbond_distance_HA
_geom_hbond_distance_DA
_geom_hbond_angle_DHA
_geom_hbond_publ_flag
N1 H1n N2 2_775 0.840(10) 2.270(10) 3.081(2) 161(2) yes
N3 H3n O1 4_655 0.860(10) 2.160(10) 3.004(2) 170(2) yes

loop_
_geom_torsion_atom_site_label_1
_geom_torsion_atom_site_label_2
_geom_torsion_atom_site_label_3
_geom_torsion_atom_site_label_4
_geom_torsion
C7 N2 N3 S1 -158.19(9)
O2 S1 N3 N2 165.18(8)
O1 S1 N3 N2 -67.61(10)
C1 S1 N3 N2 47.98(10)
O2 S1 C1 C6 134.06(10)
O1 S1 C1 C6 2.02(12)
N3 S1 C1 C6 -113.14(11)
O2 S1 C1 C2 -49.19(12)
O1 S1 C1 C2 178.78(10)
N3 S1 C1 C2 63.62(11)
C6 C1 C2 C3 -1.37(19)
S1 C1 C2 C3 -178.06(10)
C1 C2 C3 C4 1.1(2)
C2 C3 C4 C5 0.1(2)
C3 C4 C5 C6 -1.0(2)
C2 C1 C6 C5 0.47(19)
S1 C1 C6 C5 177.11(10)
C4 C5 C6 C1 0.7(2)
N3 N2 C7 C9 179.72(10)
C15 N1 C8 C9 -1.57(15)
N1 C8 C9 C7 -177.68(12)
N1 C8 C9 C10 2.10(15)
N2 C7 C9 C8 160.94(13)
N2 C7 C9 C10 -18.8(2)
C8 C9 C10 C11 174.26(14)
C7 C9 C10 C11 -6.0(2)
C8 C9 C10 C15 -1.82(14)
C7 C9 C10 C15 177.95(13)
C15 C10 C11 C12 -2.9(2)
C9 C10 C11 C12 -178.61(14)
C10 C11 C12 C13 1.2(2)
C11 C12 C13 C14 0.7(3)
C12 C13 C14 C15 -0.9(2)
C8 N1 C15 C14 -178.31(15)
C8 N1 C15 C10 0.37(15)
C13 C14 C15 N1 177.58(15)
C13 C14 C15 C10 -0.9(2)
C11 C10 C15 N1 -175.93(12)
C9 C10 C15 N1 0.90(15)
C11 C10 C15 C14 2.8(2)
C9 C10 C15 C14 179.68(14)

loop_
_cod_related_entry_id
_cod_related_entry_database
_cod_related_entry_code
1 ChemSpider 10912779
